data_4077211
loop_
_publ_author_name
'Yang, Kuo-Ching'
'Chang, Chung-Cheng'
'Yeh, Charng-Sheng'
'Lee, Gene-Hsiang'
'Peng, Shie-Ming'

_publ_section_title
;
 Steric and Solvent Effects on the CO2Fixation of Magnesium Compounds
;
_journal_issue 1
_journal_name_full Organometallics
_journal_page_first 126
_journal_paper_doi 10.1021/om000735c
_journal_volume 20
_journal_year 2001
_chemical_formula_sum 'C160 H128 Mg6 N12 O25'
_chemical_formula_weight 2764.60
_chemical_name_systematic
; 
 ? 
;
_space_group_IT_number 2
_symmetry_cell_setting triclinic
_symmetry_space_group_name_Hall '-P 1'
_symmetry_space_group_name_H-M 'P -1'
_atom_sites_solution_hydrogens geom
_atom_sites_solution_primary direct
_atom_sites_solution_secondary difmap
_audit_creation_method SHELXL
_cell_angle_alpha 103.826(1)
_cell_angle_beta 103.406(1)
_cell_angle_gamma 109.074(1)
_cell_formula_units_Z 1
_cell_length_a 15.4528(6)
_cell_length_b 15.5306(6)
_cell_length_c 16.7324(6)
_cell_measurement_reflns_used 5146
_cell_measurement_temperature 150(2)
_cell_volume 3468.7(2)
_computing_cell_refinement 'Siemens SAINT'
_computing_data_collection 'Siemens SMART'
_computing_data_reduction 'Siemens SAINT'
_computing_molecular_graphics 'Siemens SHELXTL'
_computing_publication_material 'Siemens SHELXTL'
_computing_structure_refinement 'SHELXL-93 (Sheldrick, 1993)'
_computing_structure_solution 'SHELXS-86 (Sheldrick, 1990)'
_diffrn_ambient_temperature 150(2)
_diffrn_measurement_device 'Siemens SMART CCD'
_diffrn_measurement_method '\w scans'
_diffrn_radiation_monochromator graphite
_diffrn_radiation_source 'fine-focus sealed tube'
_diffrn_radiation_type MoK\a
_diffrn_radiation_wavelength 0.71073
_diffrn_reflns_av_R_equivalents 0.0361
_diffrn_reflns_av_sigmaI/netI 0.0560
_diffrn_reflns_limit_h_max 19
_diffrn_reflns_limit_h_min -19
_diffrn_reflns_limit_k_max 19
_diffrn_reflns_limit_k_min -15
_diffrn_reflns_limit_l_max 20
_diffrn_reflns_limit_l_min -20
_diffrn_reflns_number 27391
_diffrn_reflns_theta_max 25.00
_diffrn_reflns_theta_min 1.33
_diffrn_standards_decay_% 0
_exptl_absorpt_coefficient_mu 0.114
_exptl_absorpt_correction_T_max 0.9280
_exptl_absorpt_correction_T_min 0.7639
_exptl_absorpt_correction_type ' empirical used sadabs'
_exptl_crystal_colour colorless
_exptl_crystal_density_diffrn 1.323
_exptl_crystal_density_meas ?
_exptl_crystal_description plate
_exptl_crystal_F_000 1444
_exptl_crystal_size_max 0.74
_exptl_crystal_size_mid 0.40
_exptl_crystal_size_min 0.15
_refine_diff_density_max 0.991
_refine_diff_density_min -0.531
_refine_diff_density_rms 0.128
_refine_ls_extinction_coef 0.0148(19)
_refine_ls_extinction_expression Fc^*^=kFc[1+0.001xFc^2^\l^3^/sin(2\q)]^-1/4^
_refine_ls_extinction_method SHELXL
_refine_ls_goodness_of_fit_all 1.062
_refine_ls_goodness_of_fit_obs 1.161
_refine_ls_matrix_type full
_refine_ls_number_parameters 909
_refine_ls_number_reflns 11216
_refine_ls_number_restraints 0
_refine_ls_restrained_S_all 1.054
_refine_ls_restrained_S_obs 1.161
_refine_ls_R_factor_all 0.1422
_refine_ls_R_factor_obs 0.0990
_refine_ls_shift/esd_max 0.007
_refine_ls_shift/esd_mean 0.001
_refine_ls_structure_factor_coef Fsqd
_refine_ls_weighting_details 'w=1/[\s^2^(Fo^2^)+(0.1886P)^2^+2.4426P] where P=(Fo^2^+2Fc^2^)/3'
_refine_ls_weighting_scheme calc
_refine_ls_wR_factor_all 0.3111
_refine_ls_wR_factor_obs 0.2721
_reflns_number_observed 7643
_reflns_number_total 11906
_reflns_observed_criterion >2sigma(I)
_cod_data_source_file om000735c.cif
_cod_data_source_block compound-8
_cod_depositor_comments
;
The following automatic conversions were performed:

'_symmetry_cell_setting' value 'Triclinic' changed to 'triclinic'
according to /home/saulius/struct/CIF-dictionaries/cif_core.dic
dictionary named 'cif_core.dic' version 2.4.2 from 2011-04-26.

Automatic conversion script
Id: cif_fix_values 1715 2011-07-08 13:25:40Z adriana 

The following automatic conversions were performed:

'_exptl_crystal_density_meas' value 'not_measured' was changed to '?'
- the value is perceived as not measured.

Automatic conversion script
Id: cif_fix_values 3008 2015-01-20 13:52:24Z robertas 

The following automatic conversions were performed:

'_refine_ls_weighting_scheme' value 'calc
w=1/[\s^2^(Fo^2^)+(0.1886P)^2^+2.4426P] where P=(Fo^2^+2Fc^2^)/3' was
changed to 'calc'. New tag '_refine_ls_weighting_details' was
created. The value of the new tag was set to
'w=1/[\s^2^(Fo^2^)+(0.1886P)^2^+2.4426P] where P=(Fo^2^+2Fc^2^)/3'.

Automatic conversion script
Id: cif_fix_values 3143 2015-03-26 13:38:13Z robertas 
;
_cod_original_sg_symbol_H-M P-1
_cod_database_code 4077211

loop_
_symmetry_equiv_pos_as_xyz
'x, y, z'
'-x, -y, -z'

loop_
_atom_site_aniso_label
_atom_site_aniso_U_11
_atom_site_aniso_U_22
_atom_site_aniso_U_33
_atom_site_aniso_U_23
_atom_site_aniso_U_13
_atom_site_aniso_U_12
Mg1 0.0423(8) 0.0440(9) 0.0562(9) 0.0250(7) 0.0120(7) 0.0154(7)
Mg2 0.0320(7) 0.0408(8) 0.0438(8) 0.0183(6) 0.0103(6) 0.0111(6)
Mg3 0.0361(8) 0.0487(9) 0.0445(8) 0.0194(7) 0.0092(6) 0.0149(6)
O1 0.0332(15) 0.047(2) 0.055(2) 0.0224(15) 0.0109(13) 0.0131(13)
O2 0.042(2) 0.046(2) 0.057(2) 0.023(2) 0.0236(14) 0.0164(14)
O3 0.042(2) 0.055(2) 0.065(2) 0.032(2) 0.005(2) 0.012(2)
O4 0.034(2) 0.052(2) 0.068(2) 0.028(2) 0.0043(14) 0.0121(15)
O5 0.040(2) 0.064(2) 0.045(2) 0.029(2) 0.0101(14) 0.0139(15)
O6 0.040(2) 0.074(2) 0.054(2) 0.036(2) 0.0141(15) 0.017(2)
O7 0.038(2) 0.043(2) 0.046(2) 0.0193(14) 0.0128(13) 0.0152(13)
O8 0.038(2) 0.055(2) 0.048(2) 0.0141(15) 0.0143(14) 0.0161(15)
O9 0.048(2) 0.049(2) 0.044(2) 0.0171(14) 0.0096(14) 0.0211(14)
O10 0.0313(14) 0.038(2) 0.042(2) 0.0155(13) 0.0095(12) 0.0098(12)
O11 0.047(2) 0.041(2) 0.067(2) 0.022(2) -0.003(2) 0.0036(14)
O12 0.038(2) 0.045(2) 0.068(2) 0.027(2) 0.004(2) 0.0064(14)
N1 0.054(2) 0.060(3) 0.087(3) 0.046(2) 0.047(2) 0.033(2)
N2 0.032(2) 0.064(3) 0.087(3) 0.038(2) 0.004(2) 0.008(2)
N3 0.050(2) 0.096(3) 0.051(2) 0.045(2) 0.015(2) 0.013(2)
N4 0.057(2) 0.064(3) 0.039(2) -0.001(2) 0.017(2) 0.018(2)
N5 0.056(2) 0.067(3) 0.043(2) 0.011(2) 0.009(2) 0.036(2)
N6 0.057(3) 0.040(2) 0.091(3) 0.029(2) -0.002(2) 0.003(2)
C1 0.035(2) 0.045(3) 0.050(3) 0.019(2) 0.013(2) 0.015(2)
C2 0.040(2) 0.058(3) 0.054(3) 0.023(2) 0.007(2) 0.011(2)
C3 0.043(3) 0.062(3) 0.046(3) 0.030(2) 0.008(2) 0.015(2)
C4 0.046(3) 0.051(3) 0.047(3) 0.022(2) 0.012(2) 0.023(2)
C5 0.041(2) 0.041(2) 0.041(2) 0.016(2) 0.012(2) 0.014(2)
C6 0.034(2) 0.046(3) 0.075(3) 0.030(3) 0.002(2) 0.009(2)
C7 0.059(3) 0.074(4) 0.100(4) 0.050(3) 0.038(3) 0.032(3)
C8 0.050(3) 0.118(5) 0.107(5) 0.072(4) 0.038(3) 0.031(3)
C9 0.094(5) 0.115(6) 0.121(6) 0.077(5) 0.057(5) 0.066(5)
C10 0.112(6) 0.094(6) 0.136(7) 0.080(5) 0.032(5) 0.014(5)
C11 0.120(7) 0.127(8) 0.178(10) 0.108(8) -0.011(7) -0.022(6)
C12 0.078(5) 0.107(6) 0.132(7) 0.073(5) 0.000(4) 0.002(4)
C13 0.060(3) 0.075(4) 0.102(5) 0.051(4) 0.052(3) 0.037(3)
C14 0.120(6) 0.096(5) 0.137(7) 0.060(5) 0.062(6) 0.066(5)
C15 0.137(8) 0.116(7) 0.153(8) 0.061(6) 0.065(7) 0.082(6)
C16 0.103(6) 0.081(5) 0.214(11) 0.062(7) 0.099(7) 0.047(5)
C17 0.108(6) 0.133(8) 0.199(11) 0.099(8) 0.088(7) 0.080(6)
C18 0.090(5) 0.109(5) 0.128(6) 0.067(5) 0.062(4) 0.071(4)
C19 0.051(3) 0.078(4) 0.099(5) 0.041(4) -0.010(3) 0.000(3)
C20 0.070(4) 0.096(5) 0.111(6) 0.058(5) -0.002(4) -0.014(4)
C21 0.107(7) 0.124(8) 0.182(10) 0.094(8) -0.015(7) -0.019(6)
C22 0.140(10) 0.126(9) 0.258(16) 0.089(10) -0.074(10) -0.061(8)
C23 0.183(12) 0.160(11) 0.263(16) 0.126(12) -0.142(12) -0.107(10)
C24 0.129(8) 0.119(7) 0.177(10) 0.087(7) -0.087(7) -0.050(6)
C25 0.039(3) 0.077(4) 0.082(4) 0.038(3) 0.002(3) 0.016(3)
C26 0.070(4) 0.156(8) 0.145(7) 0.089(6) 0.049(5) 0.067(5)
C27 0.109(7) 0.185(10) 0.178(9) 0.101(9) 0.073(7) 0.104(7)
C28 0.106(6) 0.139(8) 0.148(8) 0.077(7) 0.036(6) 0.083(6)
C29 0.084(5) 0.102(5) 0.107(5) 0.061(4) 0.024(4) 0.046(4)
C30 0.050(3) 0.094(5) 0.078(4) 0.043(4) 0.010(3) 0.028(3)
C31 0.052(3) 0.148(7) 0.053(3) 0.052(4) 0.008(3) 0.013(4)
C32 0.098(6) 0.228(12) 0.112(7) 0.122(8) -0.027(5) -0.030(7)
C33 0.092(7) 0.327(20) 0.131(9) 0.149(12) -0.033(6) -0.027(9)
C34 0.098(8) 0.430(29) 0.092(8) 0.123(13) 0.043(6) 0.117(13)
C35 0.190(13) 0.391(26) 0.074(7) 0.051(10) 0.029(7) 0.216(16)
C36 0.145(8) 0.200(10) 0.075(5) 0.045(6) 0.010(5) 0.113(8)
C37 0.065(3) 0.104(5) 0.056(3) 0.050(3) 0.020(3) 0.018(3)
C38 0.076(4) 0.108(5) 0.074(4) 0.045(4) 0.028(3) 0.007(4)
C39 0.090(5) 0.138(7) 0.105(6) 0.068(5) 0.038(4) 0.000(5)
C40 0.090(5) 0.196(10) 0.096(6) 0.073(6) 0.055(5) 0.021(6)
C41 0.119(7) 0.164(9) 0.099(6) 0.047(6) 0.066(6) 0.023(7)
C42 0.099(5) 0.140(7) 0.074(5) 0.046(5) 0.043(4) 0.013(5)
C43 0.085(5) 0.119(6) 0.068(4) -0.019(4) 0.040(4) 0.019(4)
C44 0.103(6) 0.227(12) 0.074(5) 0.040(6) 0.048(5) 0.024(7)
C45 0.149(13) 0.393(32) 0.083(7) -0.035(12) 0.058(9) -0.033(15)
C46 0.130(12) 0.458(43) 0.130(12) -0.055(16) 0.074(10) 0.053(17)
C47 0.270(24) 0.378(36) 0.385(34) 0.008(26) 0.227(24) 0.181(25)
C48 0.234(16) 0.289(19) 0.235(16) 0.056(14) 0.142(14) 0.191(16)
C49 0.086(4) 0.074(4) 0.055(3) 0.013(3) 0.012(3) 0.025(3)
C50 0.284(15) 0.047(4) 0.166(9) 0.017(5) -0.157(10) -0.014(6)
C51 0.241(15) 0.116(9) 0.188(12) 0.066(9) -0.121(12) -0.038(9)
C52 0.166(10) 0.086(7) 0.105(7) 0.019(5) -0.044(6) -0.019(6)
C53 0.095(6) 0.108(7) 0.083(5) 0.005(5) 0.002(4) 0.021(5)
C54 0.084(5) 0.081(5) 0.092(5) 0.016(4) 0.007(4) 0.020(4)
C55 0.089(4) 0.081(4) 0.052(3) 0.024(3) 0.021(3) 0.048(4)
C56 0.126(6) 0.146(7) 0.077(5) 0.030(5) 0.056(5) 0.074(6)
C57 0.162(10) 0.188(11) 0.102(7) 0.040(7) 0.068(7) 0.091(9)
C58 0.217(13) 0.127(8) 0.092(6) 0.043(6) 0.063(8) 0.110(9)
C59 0.182(10) 0.088(6) 0.084(5) 0.022(4) 0.025(6) 0.046(6)
C60 0.117(6) 0.072(4) 0.067(4) 0.006(3) 0.030(4) 0.028(4)
C61 0.065(3) 0.057(3) 0.062(3) 0.022(3) 0.017(3) 0.028(3)
C62 0.063(4) 0.084(4) 0.098(5) 0.045(4) 0.018(3) 0.038(3)
C63 0.079(4) 0.107(6) 0.089(5) 0.015(4) 0.003(4) 0.057(4)
C64 0.124(7) 0.125(7) 0.099(5) 0.057(5) 0.035(5) 0.091(6)
C65 0.137(8) 0.143(8) 0.105(6) 0.079(6) 0.043(6) 0.074(6)
C66 0.095(5) 0.112(6) 0.092(5) 0.064(4) 0.028(4) 0.042(4)
C67 0.068(4) 0.054(3) 0.094(4) 0.040(3) 0.016(3) 0.013(3)
C68 0.214(12) 0.248(14) 0.196(11) 0.163(11) 0.124(10) 0.178(12)
C69 0.327(19) 0.237(15) 0.161(10) 0.134(11) 0.129(12) 0.232(15)
C70 0.209(13) 0.088(6) 0.119(8) 0.063(6) 0.033(8) 0.040(7)
C71 0.110(7) 0.189(11) 0.099(6) 0.066(7) 0.033(5) 0.027(7)
C72 0.106(6) 0.149(8) 0.100(6) 0.069(6) 0.040(5) 0.058(6)
C73 0.071(4) 0.042(3) 0.091(4) 0.018(3) -0.006(3) 0.012(3)
C74 0.326(19) 0.061(5) 0.179(11) 0.033(6) -0.142(13) -0.027(8)
C75 0.281(17) 0.078(7) 0.193(12) 0.038(7) -0.145(12) -0.024(8)
C76 0.154(8) 0.060(5) 0.116(7) 0.010(5) -0.038(6) 0.005(5)
C77 0.677(47) 0.073(8) 0.150(12) -0.016(8) -0.123(20) 0.024(15)
C78 0.579(36) 0.053(6) 0.133(10) 0.011(6) -0.097(15) 0.025(11)

loop_
_atom_site_label
_atom_site_type_symbol
_atom_site_fract_x
_atom_site_fract_y
_atom_site_fract_z
_atom_site_U_iso_or_equiv
_atom_site_thermal_displace_type
_atom_site_occupancy
_atom_site_calc_flag
_atom_site_refinement_flags
Mg1 Mg 0.30656(10) -0.17153(11) 0.36298(10) 0.0474(4) Uani 1 d .
Mg2 Mg 0.36778(9) 0.06359(10) 0.37204(9) 0.0396(4) Uani 1 d .
Mg3 Mg 0.61483(10) 0.15089(11) 0.42465(9) 0.0439(4) Uani 1 d .
O1 O 0.3186(2) -0.1005(2) 0.4872(2) 0.0456(7) Uani 1 d .
O2 O 0.3226(2) 0.0402(2) 0.4736(2) 0.0463(7) Uani 1 d .
O3 O 0.1901(2) -0.1519(2) 0.3037(2) 0.0567(9) Uani 1 d .
O4 O 0.2269(2) -0.0024(2) 0.2965(2) 0.0537(8) Uani 1 d .
O5 O 0.4100(2) 0.1128(2) 0.2813(2) 0.0505(8) Uani 1 d .
O6 O 0.5728(2) 0.1867(3) 0.3203(2) 0.0553(9) Uani 1 d .
O7 O 0.3938(2) -0.0583(2) 0.3362(2) 0.0423(7) Uani 1 d .
O8 O 0.5486(2) 0.0087(2) 0.3434(2) 0.0485(8) Uani 1 d .
O9 O 0.4226(2) -0.2090(2) 0.3888(2) 0.0473(7) Uani 1 d .
O10 O 0.4978(2) -0.1541(2) 0.5334(2) 0.0382(7) Uani 1 d .
O11 O 0.2238(2) -0.3012(2) 0.3617(2) 0.0594(9) Uani 1 d .
O12 O 0.2952(2) -0.2880(2) 0.4997(2) 0.0541(8) Uani 1 d .
N1 N 0.2316(3) -0.0298(3) 0.5461(3) 0.0562(11) Uani 1 d .
N2 N 0.0724(3) -0.1133(3) 0.2333(3) 0.0649(12) Uani 1 d .
N3 N 0.4772(3) 0.1835(4) 0.1946(3) 0.0672(13) Uani 1 d .
N4 N 0.4440(3) -0.1268(3) 0.2319(2) 0.0588(11) Uani 1 d .
N5 N 0.5240(3) -0.2707(3) 0.4476(2) 0.0550(10) Uani 1 d .
N6 N 0.1877(3) -0.4336(3) 0.4024(3) 0.0713(13) Uani 1 d .
C1 C 0.2945(3) -0.0279(3) 0.5004(3) 0.0432(10) Uani 1 d .
C2 C 0.1698(3) -0.0885(4) 0.2810(3) 0.0537(12) Uani 1 d .
C3 C 0.4874(3) 0.1593(4) 0.2707(3) 0.0512(12) Uani 1 d .
C4 C 0.4650(3) -0.0546(3) 0.3079(3) 0.0467(11) Uani 1 d .
C5 C 0.4790(3) -0.2092(3) 0.4556(3) 0.0418(10) Uani 1 d .
C6 C 0.2387(3) -0.3338(4) 0.4228(4) 0.0550(13) Uani 1 d .
C7 C 0.1945(4) -0.1101(4) 0.5768(4) 0.070(2) Uani 1 d .
C8 C 0.2430(4) -0.1112(5) 0.6556(5) 0.084(2) Uani 1 d .
H8A H 0.3035(4) -0.0587(5) 0.6907(5) 0.100 Uiso 1 calc R
C9 C 0.2077(6) -0.1847(6) 0.6856(5) 0.093(2) Uani 1 d .
H9A H 0.2441(6) -0.1850(6) 0.7397(5) 0.111 Uiso 1 calc R
C10 C 0.1182(6) -0.2590(6) 0.6359(6) 0.115(3) Uani 1 d .
H10A H 0.0893(6) -0.3094(6) 0.6565(6) 0.138 Uiso 1 calc R
C11 C 0.0726(7) -0.2579(7) 0.5566(8) 0.163(5) Uani 1 d .
H11A H 0.0125(7) -0.3104(7) 0.5205(8) 0.195 Uiso 1 calc R
C12 C 0.1092(5) -0.1850(6) 0.5272(6) 0.116(3) Uani 1 d .
H12A H 0.0748(5) -0.1867(6) 0.4714(6) 0.139 Uiso 1 calc R
C13 C 0.1943(4) 0.0427(4) 0.5574(5) 0.067(2) Uani 1 d .
C14 C 0.2148(6) 0.1021(6) 0.6407(6) 0.104(2) Uani 1 d .
H14A H 0.2535(6) 0.0937(6) 0.6888(6) 0.125 Uiso 1 calc R
C15 C 0.1803(7) 0.1742(7) 0.6559(7) 0.121(3) Uani 1 d .
H15A H 0.1957(7) 0.2159(7) 0.7136(7) 0.145 Uiso 1 calc R
C16 C 0.1231(6) 0.1834(6) 0.5851(9) 0.119(3) Uani 1 d .
H16A H 0.0992(6) 0.2327(6) 0.5942(9) 0.143 Uiso 1 calc R
C17 C 0.0994(6) 0.1220(7) 0.5001(8) 0.124(3) Uani 1 d .
H17A H 0.0597(6) 0.1296(7) 0.4520(8) 0.148 Uiso 1 calc R
C18 C 0.1343(5) 0.0497(6) 0.4864(5) 0.090(2) Uani 1 d .
H18A H 0.1172(5) 0.0059(6) 0.4292(5) 0.109 Uiso 1 calc R
C19 C -0.0009(4) -0.2100(5) 0.2033(5) 0.088(2) Uani 1 d .
C20 C -0.0079(5) -0.2685(6) 0.2514(5) 0.107(3) Uani 1 d .
H20A H 0.0399(5) -0.2477(6) 0.3072(5) 0.129 Uiso 1 calc R
C21 C -0.0848(7) -0.3593(7) 0.2199(8) 0.160(5) Uani 1 d .
H21A H -0.0912(7) -0.3990(7) 0.2552(8) 0.192 Uiso 1 calc R
C22 C -0.1508(9) -0.3910(9) 0.1382(11) 0.228(9) Uani 1 d .
H22A H -0.2041(9) -0.4523(9) 0.1172(11) 0.274 Uiso 1 calc R
C23 C -0.1410(10) -0.3352(10) 0.0863(10) 0.281(12) Uani 1 d .
H23A H -0.1842(10) -0.3583(10) 0.0279(10) 0.338 Uiso 1 calc R
C24 C -0.0667(7) -0.2448(7) 0.1215(7) 0.189(7) Uani 1 d .
H24A H -0.0608(7) -0.2043(7) 0.0868(7) 0.227 Uiso 1 calc R
C25 C 0.0403(4) -0.0397(4) 0.2166(4) 0.069(2) Uani 1 d .
C26 C -0.0262(5) -0.0224(7) 0.2515(6) 0.108(3) Uani 1 d .
H26A H -0.0494(5) -0.0578(7) 0.2867(6) 0.130 Uiso 1 calc R
C27 C -0.0600(7) 0.0462(8) 0.2363(7) 0.133(4) Uani 1 d .
H27A H -0.1071(7) 0.0576(8) 0.2600(7) 0.159 Uiso 1 calc R
C28 C -0.0254(7) 0.0962(7) 0.1874(7) 0.118(3) Uani 1 d .
H28A H -0.0495(7) 0.1426(7) 0.1758(7) 0.141 Uiso 1 calc R
C29 C 0.0430(5) 0.0825(6) 0.1541(5) 0.092(2) Uani 1 d .
H29A H 0.0681(5) 0.1203(6) 0.1212(5) 0.110 Uiso 1 calc R
C30 C 0.0761(4) 0.0125(5) 0.1688(4) 0.074(2) Uani 1 d .
H30A H 0.1235(4) 0.0016(5) 0.1453(4) 0.088 Uiso 1 calc R
C31 C 0.3823(4) 0.1597(7) 0.1345(4) 0.090(2) Uani 1 d .
C32 C 0.3192(7) 0.0673(9) 0.0934(6) 0.172(6) Uani 1 d .
H32A H 0.3369(7) 0.0185(9) 0.1081(6) 0.206 Uiso 1 calc R
C33 C 0.2278(8) 0.0379(13) 0.0294(8) 0.214(9) Uani 1 d .
H33A H 0.1868(8) -0.0284(13) -0.0031(8) 0.256 Uiso 1 calc R
C34 C 0.2022(9) 0.1129(18) 0.0173(8) 0.195(9) Uani 1 d .
H34A H 0.1399(9) 0.0981(18) -0.0221(8) 0.234 Uiso 1 calc R
C35 C 0.2636(11) 0.2051(15) 0.0602(7) 0.200(9) Uani 1 d .
H35A H 0.2450(11) 0.2553(15) 0.0504(7) 0.240 Uiso 1 calc R
C36 C 0.3554(7) 0.2290(9) 0.1195(5) 0.133(4) Uani 1 d .
H36A H 0.3987(7) 0.2951(9) 0.1492(5) 0.160 Uiso 1 calc R
C37 C 0.5603(4) 0.2283(5) 0.1710(4) 0.075(2) Uani 1 d .
C38 C 0.6365(5) 0.3128(6) 0.2259(4) 0.092(2) Uani 1 d .
H38A H 0.6359(5) 0.3451(6) 0.2815(4) 0.110 Uiso 1 calc R
C39 C 0.7161(6) 0.3512(7) 0.1985(6) 0.117(3) Uani 1 d .
H39A H 0.7708(6) 0.4087(7) 0.2365(6) 0.141 Uiso 1 calc R
C40 C 0.7140(6) 0.3054(8) 0.1174(6) 0.128(4) Uani 1 d .
H40A H 0.7674(6) 0.3319(8) 0.0989(6) 0.154 Uiso 1 calc R
C41 C 0.6370(7) 0.2225(8) 0.0622(6) 0.131(3) Uani 1 d .
H41A H 0.6364(7) 0.1913(8) 0.0057(6) 0.157 Uiso 1 calc R
C42 C 0.5598(6) 0.1844(7) 0.0894(5) 0.110(3) Uani 1 d .
H42A H 0.5054(6) 0.1268(7) 0.0510(5) 0.132 Uiso 1 calc R
C43 C 0.5192(5) -0.1237(6) 0.1947(5) 0.104(3) Uani 1 d .
C44 C 0.5489(7) -0.0553(9) 0.1581(5) 0.145(4) Uani 1 d .
H44A H 0.5162(7) -0.0132(9) 0.1570(5) 0.174 Uiso 1 calc R
C45 C 0.6204(12) -0.0414(18) 0.1234(8) 0.267(15) Uani 1 d .
H45A H 0.6438(12) 0.0129(18) 0.1055(8) 0.321 Uiso 1 calc R
C46 C 0.6563(15) -0.1100(26) 0.1157(13) 0.282(18) Uani 1 d .
H46A H 0.7041(15) -0.1074(26) 0.0883(13) 0.339 Uiso 1 calc R
C47 C 0.6253(17) -0.1803(20) 0.1459(18) 0.332(18) Uani 1 d .
H47A H 0.6527(17) -0.2271(20) 0.1409(18) 0.399 Uiso 1 calc R
C48 C 0.5511(11) -0.1901(13) 0.1867(10) 0.224(8) Uani 1 d .
H48A H 0.5277(11) -0.2429(13) 0.2063(10) 0.269 Uiso 1 calc R
C49 C 0.3467(5) -0.1941(5) 0.1821(4) 0.078(2) Uani 1 d .
C50 C 0.3114(10) -0.2872(6) 0.1778(7) 0.236(9) Uani 1 d .
H50A H 0.3518(10) -0.3060(6) 0.2158(7) 0.283 Uiso 1 calc R
C51 C 0.2255(11) -0.3546(9) 0.1256(9) 0.246(10) Uani 1 d .
H51A H 0.2096(11) -0.4210(9) 0.1189(9) 0.295 Uiso 1 calc R
C52 C 0.1622(8) -0.3273(7) 0.0829(6) 0.158(5) Uani 1 d .
H52A H 0.1002(8) -0.3745(7) 0.0441(6) 0.189 Uiso 1 calc R
C53 C 0.1847(6) -0.2343(7) 0.0940(5) 0.112(3) Uani 1 d .
H53A H 0.1363(6) -0.2139(7) 0.0695(5) 0.134 Uiso 1 calc R
C54 C 0.2777(5) -0.1679(6) 0.1409(5) 0.096(2) Uani 1 d .
H54A H 0.2946(5) -0.1021(6) 0.1449(5) 0.116 Uiso 1 calc R
C55 C 0.5010(5) -0.3434(5) 0.3653(4) 0.070(2) Uani 1 d .
C56 C 0.5786(7) -0.3435(7) 0.3350(5) 0.109(3) Uani 1 d .
H56A H 0.6435(7) -0.2985(7) 0.3684(5) 0.131 Uiso 1 calc R
C57 C 0.5564(10) -0.4123(10) 0.2541(7) 0.143(4) Uani 1 d .
H57A H 0.6070(10) -0.4120(10) 0.2309(7) 0.171 Uiso 1 calc R
C58 C 0.4615(11) -0.4817(8) 0.2060(6) 0.131(4) Uani 1 d .
H58A H 0.4485(11) -0.5284(8) 0.1514(6) 0.157 Uiso 1 calc R
C59 C 0.3865(9) -0.4820(6) 0.2386(6) 0.125(3) Uani 1 d .
H59A H 0.3214(9) -0.5275(6) 0.2068(6) 0.150 Uiso 1 calc R
C60 C 0.4103(6) -0.4127(5) 0.3200(4) 0.092(2) Uani 1 d .
H60A H 0.3605(6) -0.4144(5) 0.3447(4) 0.110 Uiso 1 calc R
C61 C 0.5776(4) -0.2831(4) 0.5255(3) 0.0609(13) Uani 1 d .
C62 C 0.6780(4) -0.2317(5) 0.5619(4) 0.079(2) Uani 1 d .
H62A H 0.7100(4) -0.1896(5) 0.5351(4) 0.094 Uiso 1 calc R
C63 C 0.7320(5) -0.2394(6) 0.6343(5) 0.095(2) Uani 1 d .
H63A H 0.8006(5) -0.2041(6) 0.6573(5) 0.114 Uiso 1 calc R
C64 C 0.6858(7) -0.2991(7) 0.6738(5) 0.102(2) Uani 1 d .
H64A H 0.7224(7) -0.3067(7) 0.7237(5) 0.122 Uiso 1 calc R
C65 C 0.5844(8) -0.3489(7) 0.6400(6) 0.116(3) Uani 1 d .
H65A H 0.5520(8) -0.3881(7) 0.6686(6) 0.139 Uiso 1 calc R
C66 C 0.5313(6) -0.3414(6) 0.5657(5) 0.094(2) Uani 1 d .
H66A H 0.4627(6) -0.3766(6) 0.5423(5) 0.113 Uiso 1 calc R
C67 C 0.1987(4) -0.4743(4) 0.4708(4) 0.075(2) Uani 1 d .
C68 C 0.2709(9) -0.5049(10) 0.4895(8) 0.168(5) Uani 1 d .
H68A H 0.3163(9) -0.4963(10) 0.4592(8) 0.202 Uiso 1 calc R
C69 C 0.2795(12) -0.5494(10) 0.5531(8) 0.187(6) Uani 1 d .
H69A H 0.3273(12) -0.5751(10) 0.5641(8) 0.224 Uiso 1 calc R
C70 C 0.2140(11) -0.5541(7) 0.5999(7) 0.143(4) Uani 1 d .
H70A H 0.2163(11) -0.5851(7) 0.6424(7) 0.172 Uiso 1 calc R
C71 C 0.1499(7) -0.5162(10) 0.5858(6) 0.139(4) Uani 1 d .
H71A H 0.1104(7) -0.5150(10) 0.6215(6) 0.167 Uiso 1 calc R
C72 C 0.1395(6) -0.4781(7) 0.5191(5) 0.110(3) Uani 1 d .
H72A H 0.0902(6) -0.4545(7) 0.5072(5) 0.132 Uiso 1 calc R
C73 C 0.1274(4) -0.4976(4) 0.3160(4) 0.078(2) Uani 1 d .
C74 C 0.0771(12) -0.4769(7) 0.2585(8) 0.262(11) Uani 1 d .
H74A H 0.0767(12) -0.4140(7) 0.2736(8) 0.315 Uiso 1 calc R
C75 C 0.0215(11) -0.5427(8) 0.1730(9) 0.256(11) Uani 1 d .
H75A H -0.0073(11) -0.5188(8) 0.1316(9) 0.307 Uiso 1 calc R
C76 C 0.0081(8) -0.6259(6) 0.1490(7) 0.140(4) Uani 1 d .
H76A H -0.0376(8) -0.6719(6) 0.0944(7) 0.168 Uiso 1 calc R
C77 C 0.0637(22) -0.6473(9) 0.2064(10) 0.396(21) Uani 1 d .
H77A H 0.0682(22) -0.7081(9) 0.1892(10) 0.475 Uiso 1 calc R
C78 C 0.1172(17) -0.5821(7) 0.2937(8) 0.329(16) Uani 1 d .
H78A H 0.1460(17) -0.6051(7) 0.3359(8) 0.395 Uiso 1 calc R
O13 O 0.5356(17) -0.5313(18) 0.0113(14) 0.191(7) Uiso 0.50 d P
C79 C 0.4192(17) -0.5683(18) -0.0337(14) 0.267(9) Uiso 1 d .
C80 C 0.5053(25) -0.6226(26) 0.0049(21) 0.198(11) Uiso 0.50 d P
C81 C 0.5961(23) -0.5554(23) 0.0362(19) 0.180(10) Uiso 0.50 d P

loop_
_atom_type_symbol
_atom_type_description
_atom_type_scat_dispersion_real
_atom_type_scat_dispersion_imag
_atom_type_scat_source
C C 0.0033 0.0016 'International Tables Vol C Tables 4.2.6.8 and 6.1.1.4'
H H 0.0000 0.0000 'International Tables Vol C Tables 4.2.6.8 and 6.1.1.4'
N N 0.0061 0.0033 'International Tables Vol C Tables 4.2.6.8 and 6.1.1.4'
O O 0.0106 0.0060 'International Tables Vol C Tables 4.2.6.8 and 6.1.1.4'
Mg Mg 0.0486 0.0363 'International Tables Vol C Tables 4.2.6.8 and 6.1.1.4'

loop_
_geom_angle_atom_site_label_1
_geom_angle_atom_site_label_2
_geom_angle_atom_site_label_3
_geom_angle
_geom_angle_site_symmetry_1
_geom_angle_site_symmetry_3
O11 Mg1 O3 91.78(14) . .
O11 Mg1 O1 94.20(15) . .
O3 Mg1 O1 95.80(15) . .
O11 Mg1 O9 87.94(15) . .
O3 Mg1 O9 164.1(2) . .
O1 Mg1 O9 100.06(13) . .
O11 Mg1 O7 165.6(2) . .
O3 Mg1 O7 89.62(13) . .
O1 Mg1 O7 99.88(13) . .
O9 Mg1 O7 86.83(13) . .
O11 Mg1 Mg3 77.76(11) . 2_656
O3 Mg1 Mg3 126.01(12) . 2_656
O1 Mg1 Mg3 34.55(9) . 2_656
O9 Mg1 Mg3 69.41(10) . 2_656
O7 Mg1 Mg3 112.68(10) . 2_656
O11 Mg1 Mg2 157.18(13) . .
O3 Mg1 Mg2 68.98(11) . .
O1 Mg1 Mg2 76.40(10) . .
O9 Mg1 Mg2 113.96(10) . .
O7 Mg1 Mg2 33.39(9) . .
Mg3 Mg1 Mg2 103.16(5) 2_656 .
O5 Mg2 O4 93.40(14) . .
O5 Mg2 O7 94.45(14) . .
O4 Mg2 O7 94.10(14) . .
O5 Mg2 O2 168.1(2) . .
O4 Mg2 O2 87.02(14) . .
O7 Mg2 O2 97.38(13) . .
O5 Mg2 O10 91.06(12) . 2_656
O4 Mg2 O10 166.38(15) . 2_656
O7 Mg2 O10 98.38(12) . 2_656
O2 Mg2 O10 85.98(12) . 2_656
O5 Mg2 Mg1 123.50(12) . .
O4 Mg2 Mg1 76.65(10) . .
O7 Mg2 Mg1 33.61(8) . .
O2 Mg2 Mg1 68.16(10) . .
O10 Mg2 Mg1 111.33(9) 2_656 .
O5 Mg2 Mg3 68.65(9) . .
O4 Mg2 Mg3 158.44(12) . .
O7 Mg2 Mg3 76.21(9) . .
O2 Mg2 Mg3 113.04(10) . .
O10 Mg2 Mg3 33.27(8) 2_656 .
Mg1 Mg2 Mg3 102.76(5) . .
O6 Mg3 O12 93.66(15) . 2_656
O6 Mg3 O10 95.83(13) . 2_656
O12 Mg3 O10 94.53(14) 2_656 2_656
O6 Mg3 O8 87.67(14) . .
O12 Mg3 O8 168.08(15) 2_656 .
O10 Mg3 O8 97.12(13) 2_656 .
O6 Mg3 O1 163.5(2) . 2_656
O12 Mg3 O1 90.30(13) 2_656 2_656
O10 Mg3 O1 99.87(13) 2_656 2_656
O8 Mg3 O1 85.24(14) . 2_656
O6 Mg3 Mg1 159.23(13) . 2_656
O12 Mg3 Mg1 68.62(10) 2_656 2_656
O10 Mg3 Mg1 75.69(9) 2_656 2_656
O8 Mg3 Mg1 111.95(11) . 2_656
O1 Mg3 Mg1 34.30(10) 2_656 2_656
O6 Mg3 Mg2 76.89(10) . .
O12 Mg3 Mg2 123.36(12) 2_656 .
O10 Mg3 Mg2 34.05(8) 2_656 .
O8 Mg3 Mg2 68.47(9) . .
O1 Mg3 Mg2 114.00(10) 2_656 .
Mg1 Mg3 Mg2 103.28(5) 2_656 .
C1 O1 Mg1 118.4(3) . .
C1 O1 Mg3 130.0(3) . 2_656
Mg1 O1 Mg3 111.2(2) . 2_656
C1 O2 Mg2 137.6(3) . .
C2 O3 Mg1 139.4(3) . .
C2 O4 Mg2 126.7(3) . .
C3 O5 Mg2 138.8(3) . .
C3 O6 Mg3 126.8(3) . .
C4 O7 Mg2 119.3(3) . .
C4 O7 Mg1 127.4(3) . .
Mg2 O7 Mg1 113.00(14) . .
C4 O8 Mg3 137.3(3) . .
C5 O9 Mg1 135.3(3) . .
C5 O10 Mg3 118.8(3) . 2_656
C5 O10 Mg2 128.5(3) . 2_656
Mg3 O10 Mg2 112.68(14) 2_656 2_656
C6 O11 Mg1 125.1(3) . .
C6 O12 Mg3 138.8(3) . 2_656
C1 N1 C13 119.9(4) . .
C1 N1 C7 121.4(4) . .
C13 N1 C7 118.5(4) . .
C2 N2 C19 122.6(5) . .
C2 N2 C25 120.6(4) . .
C19 N2 C25 116.7(4) . .
C3 N3 C37 121.5(4) . .
C3 N3 C31 121.0(4) . .
C37 N3 C31 117.5(4) . .
C4 N4 C49 121.4(4) . .
C4 N4 C43 118.5(4) . .
C49 N4 C43 119.2(4) . .
C5 N5 C55 121.7(4) . .
C5 N5 C61 120.1(4) . .
C55 N5 C61 116.2(4) . .
C6 N6 C73 123.0(5) . .
C6 N6 C67 118.8(5) . .
C73 N6 C67 118.1(4) . .
O2 C1 O1 124.9(4) . .
O2 C1 N1 119.4(4) . .
O1 C1 N1 115.7(4) . .
O3 C2 O4 127.5(4) . .
O3 C2 N2 117.5(4) . .
O4 C2 N2 115.0(5) . .
O6 C3 O5 127.6(4) . .
O6 C3 N3 116.0(4) . .
O5 C3 N3 116.4(4) . .
O8 C4 O7 125.0(4) . .
O8 C4 N4 119.1(4) . .
O7 C4 N4 116.0(4) . .
O9 C5 O10 124.0(4) . .
O9 C5 N5 119.6(4) . .
O10 C5 N5 116.3(4) . .
O12 C6 O11 127.5(4) . .
O12 C6 N6 116.0(4) . .
O11 C6 N6 116.4(5) . .
C12 C7 C8 118.4(6) . .
C12 C7 N1 119.6(6) . .
C8 C7 N1 122.0(6) . .
C9 C8 C7 122.3(7) . .
C8 C9 C10 118.6(7) . .
C11 C10 C9 118.0(7) . .
C12 C11 C10 122.6(8) . .
C7 C12 C11 120.0(8) . .
C14 C13 C18 120.8(6) . .
C14 C13 N1 118.7(6) . .
C18 C13 N1 120.4(6) . .
C13 C14 C15 121.4(9) . .
C16 C15 C14 118.0(10) . .
C15 C16 C17 121.5(9) . .
C18 C17 C16 119.5(9) . .
C13 C18 C17 118.7(9) . .
C20 C19 C24 118.1(6) . .
C20 C19 N2 123.9(6) . .
C24 C19 N2 118.1(6) . .
C19 C20 C21 120.4(7) . .
C22 C21 C20 119.8(9) . .
C21 C22 C23 120.5(9) . .
C22 C23 C24 117.5(10) . .
C19 C24 C23 123.5(9) . .
C30 C25 C26 120.1(6) . .
C30 C25 N2 121.4(6) . .
C26 C25 N2 118.5(6) . .
C25 C26 C27 120.6(8) . .
C28 C27 C26 118.9(8) . .
C27 C28 C29 121.7(8) . .
C28 C29 C30 119.2(7) . .
C25 C30 C29 119.5(6) . .
C36 C31 C32 118.6(8) . .
C36 C31 N3 120.8(8) . .
C32 C31 N3 120.5(8) . .
C31 C32 C33 123.9(12) . .
C34 C33 C32 115.1(14) . .
C35 C34 C33 121.0(12) . .
C34 C35 C36 120.7(16) . .
C31 C36 C35 120.4(12) . .
C38 C37 C42 120.2(6) . .
C38 C37 N3 122.3(6) . .
C42 C37 N3 117.5(6) . .
C37 C38 C39 118.8(7) . .
C40 C39 C38 119.6(8) . .
C39 C40 C41 121.3(7) . .
C40 C41 C42 119.1(8) . .
C37 C42 C41 120.9(8) . .
C48 C43 C44 119.0(10) . .
C48 C43 N4 121.2(11) . .
C44 C43 N4 119.3(9) . .
C45 C44 C43 126.2(17) . .
C46 C45 C44 115.1(25) . .
C47 C46 C45 120.0(18) . .
C46 C47 C48 123.0(26) . .
C43 C48 C47 116.1(20) . .
C50 C49 C54 113.3(8) . .
C50 C49 N4 123.6(7) . .
C54 C49 N4 122.8(6) . .
C51 C50 C49 125.6(10) . .
C52 C51 C50 118.1(11) . .
C51 C52 C53 120.3(9) . .
C52 C53 C54 119.7(9) . .
C49 C54 C53 121.3(8) . .
C60 C55 C56 120.3(6) . .
C60 C55 N5 122.6(6) . .
C56 C55 N5 117.0(6) . .
C57 C56 C55 117.4(9) . .
C56 C57 C58 121.9(9) . .
C59 C58 C57 119.6(9) . .
C58 C59 C60 117.6(10) . .
C55 C60 C59 123.1(8) . .
C66 C61 C62 118.7(6) . .
C66 C61 N5 121.9(5) . .
C62 C61 N5 119.4(5) . .
C63 C62 C61 122.4(7) . .
C62 C63 C64 118.9(7) . .
C63 C64 C65 119.6(7) . .
C66 C65 C64 120.5(8) . .
C61 C66 C65 119.8(7) . .
C68 C67 C72 119.8(7) . .
C68 C67 N6 120.1(7) . .
C72 C67 N6 120.1(6) . .
C67 C68 C69 120.7(10) . .
C68 C69 C70 116.9(10) . .
C71 C70 C69 121.1(9) . .
C70 C71 C72 120.4(10) . .
C67 C72 C71 120.7(9) . .
C78 C73 C74 114.2(10) . .
C78 C73 N6 119.8(8) . .
C74 C73 N6 125.9(7) . .
C73 C74 C75 123.1(12) . .
C76 C75 C74 124.6(11) . .
C75 C76 C77 112.5(10) . .
C76 C77 C78 122.0(17) . .
C73 C78 C77 122.1(13) . .
C81 O13 C80 65.4(22) . .
C81 O13 C79 105.6(29) . 2_645
C80 O13 C79 168.6(28) . 2_645
C81 O13 C79 143.9(31) . .
C80 O13 C79 78.6(23) . .
C79 O13 C79 110.4(22) 2_645 .
C81 O13 O13 166.8(34) . 2_645
C80 O13 O13 126.9(29) . 2_645
C79 O13 O13 61.6(17) 2_645 2_645
C79 O13 O13 48.8(13) . 2_645
O13 C79 O13 69.6(22) 2_645 .
O13 C79 C80 112.6(24) 2_645 .
O13 C79 C80 43.3(13) . .
O13 C79 C81 33.1(13) 2_645 2_645
O13 C79 C81 102.7(21) . 2_645
C80 C79 C81 145.7(20) . 2_645
O13 C80 C81 51.4(19) . .
O13 C80 C79 58.1(19) . .
C81 C80 C79 109.5(29) . .
O13 C81 C80 63.2(23) . .
O13 C81 C79 41.3(19) . 2_645
C80 C81 C79 104.3(27) . 2_645

loop_
_geom_bond_atom_site_label_1
_geom_bond_atom_site_label_2
_geom_bond_distance
_geom_bond_site_symmetry_2
Mg1 O11 1.993(3) .
Mg1 O3 1.998(4) .
Mg1 O1 2.040(4) .
Mg1 O9 2.046(3) .
Mg1 O7 2.054(3) .
Mg1 Mg3 3.377(2) 2_656
Mg1 Mg2 3.415(2) .
Mg2 O5 2.000(3) .
Mg2 O4 2.008(3) .
Mg2 O7 2.042(3) .
Mg2 O2 2.046(3) .
Mg2 O10 2.074(3) 2_656
Mg2 Mg3 3.417(2) .
Mg3 O6 1.989(3) .
Mg3 O12 2.008(3) 2_656
Mg3 O10 2.032(3) 2_656
Mg3 O8 2.053(4) .
Mg3 O1 2.054(3) 2_656
Mg3 Mg1 3.377(2) 2_656
O1 C1 1.286(5) .
O1 Mg3 2.054(3) 2_656
O2 C1 1.235(5) .
O3 C2 1.240(6) .
O4 C2 1.262(6) .
O5 C3 1.256(5) .
O6 C3 1.253(5) .
O7 C4 1.287(5) .
O8 C4 1.234(5) .
O9 C5 1.249(5) .
O10 C5 1.282(5) .
O10 Mg3 2.032(3) 2_656
O10 Mg2 2.074(3) 2_656
O11 C6 1.255(6) .
O12 C6 1.248(6) .
O12 Mg3 2.008(3) 2_656
N1 C1 1.367(6) .
N1 C13 1.418(7) .
N1 C7 1.456(7) .
N2 C2 1.404(6) .
N2 C19 1.434(7) .
N2 C25 1.444(7) .
N3 C3 1.401(6) .
N3 C37 1.439(7) .
N3 C31 1.443(7) .
N4 C4 1.366(6) .
N4 C49 1.422(7) .
N4 C43 1.434(8) .
N5 C5 1.353(6) .
N5 C55 1.437(7) .
N5 C61 1.464(6) .
N6 C6 1.401(6) .
N6 C73 1.424(8) .
N6 C67 1.437(7) .
C7 C12 1.345(9) .
C7 C8 1.364(8) .
C8 C9 1.360(9) .
C9 C10 1.379(11) .
C10 C11 1.357(11) .
C11 C12 1.349(10) .
C13 C14 1.372(10) .
C13 C18 1.378(9) .
C14 C15 1.385(11) .
C15 C16 1.372(13) .
C16 C17 1.396(13) .
C17 C18 1.393(11) .
C19 C20 1.345(9) .
C19 C24 1.357(10) .
C20 C21 1.391(10) .
C21 C22 1.361(14) .
C22 C23 1.36(2) .
C23 C24 1.370(12) .
C25 C30 1.352(8) .
C25 C26 1.361(9) .
C26 C27 1.381(12) .
C27 C28 1.339(12) .
C28 C29 1.355(11) .
C29 C30 1.391(9) .
C31 C36 1.330(12) .
C31 C32 1.336(13) .
C32 C33 1.413(12) .
C33 C34 1.39(3) .
C34 C35 1.33(2) .
C35 C36 1.401(14) .
C37 C38 1.365(9) .
C37 C42 1.370(10) .
C38 C39 1.411(9) .
C39 C40 1.362(12) .
C40 C41 1.358(12) .
C41 C42 1.378(10) .
C43 C48 1.27(2) .
C43 C44 1.355(14) .
C44 C45 1.34(2) .
C45 C46 1.35(4) .
C46 C47 1.31(5) .
C47 C48 1.45(2) .
C49 C50 1.346(10) .
C49 C54 1.362(10) .
C50 C51 1.318(13) .
C51 C52 1.32(2) .
C52 C53 1.325(13) .
C53 C54 1.366(10) .
C55 C60 1.352(9) .
C55 C56 1.405(9) .
C56 C57 1.396(13) .
C57 C58 1.401(14) .
C58 C59 1.391(14) .
C59 C60 1.398(11) .
C61 C66 1.369(9) .
C61 C62 1.391(8) .
C62 C63 1.358(9) .
C63 C64 1.373(11) .
C64 C65 1.400(12) .
C65 C66 1.375(10) .
C67 C68 1.351(11) .
C67 C72 1.351(10) .
C68 C69 1.406(13) .
C69 C70 1.41(2) .
C70 C71 1.312(15) .
C71 C72 1.383(13) .
C73 C78 1.221(13) .
C73 C74 1.265(12) .
C74 C75 1.409(15) .
C75 C76 1.190(14) .
C76 C77 1.31(2) .
C77 C78 1.42(2) .
O13 C81 1.14(3) .
O13 C80 1.31(3) .
O13 C79 1.38(3) 2_645
O13 C79 1.62(3) .
O13 O13 1.73(5) 2_645
C79 O13 1.38(3) 2_645
C79 C80 1.87(4) .
C79 C81 2.02(4) 2_645
C80 C81 1.33(4) .
C81 C79 2.02(4) 2_645
